data_4337532
loop_
_publ_author_name
'Yang, Sheng'
'Nie, Kun'
'Zhang, Yong'
'Xue, Mingqiang'
'Yao, Yingming'
'Shen, Qi'

_publ_section_title
;
 New [ONOO]-type amine bis(phenolate) ytterbium(II) and -(III) complexes:
 synthesis, structure, and catalysis for highly heteroselective
 polymerization of rac-lactide.
;
_journal_issue 1
_journal_name_full 'Inorganic chemistry'
_journal_page_first 105
_journal_page_last 115
_journal_paper_doi 10.1021/ic401747n
_journal_volume 53
_journal_year 2014
_chemical_formula_moiety 'C35 H57 N3 O3 Yb, C7 H8'
_chemical_formula_sum 'C42 H65 N3 O3 Yb'
_chemical_formula_weight 833.01
_chemical_name_systematic
; 
 ? 
;
_space_group_IT_number 14
_symmetry_cell_setting monoclinic
_symmetry_Int_Tables_number 14
_symmetry_space_group_name_Hall '-P 2ybc'
_symmetry_space_group_name_H-M 'P 1 21/c 1'
_atom_sites_solution_hydrogens geom
_atom_sites_solution_primary direct
_atom_sites_solution_secondary difmap
_audit_creation_method SHELXL-97
_cell_angle_alpha 90.00
_cell_angle_beta 108.177(5)
_cell_angle_gamma 90.00
_cell_formula_units_Z 4
_cell_length_a 20.276(5)
_cell_length_b 13.306(3)
_cell_length_c 16.615(4)
_cell_measurement_reflns_used 19036
_cell_measurement_temperature 223(2)
_cell_measurement_theta_max 27.6
_cell_measurement_theta_min 3.0
_cell_volume 4258.9(18)
_computing_cell_refinement CrystalClear
_computing_data_collection CrystalClear
_computing_data_reduction CrystalStructure
_computing_structure_refinement 'SHELXL-97 (Sheldrick, 1997)'
_computing_structure_solution 'SHELXS-97 (Sheldrick, 1990)'
_diffrn_ambient_temperature 223(2)
_diffrn_detector_area_resol_mean 14.63
_diffrn_measured_fraction_theta_full 0.994
_diffrn_measured_fraction_theta_max 0.994
_diffrn_measurement_device_type 'Rigaku Saturn'
_diffrn_measurement_method \w
_diffrn_radiation_monochromator graphite
_diffrn_radiation_source 'fine-focus sealed tube'
_diffrn_radiation_type MoK\a
_diffrn_radiation_wavelength 0.71075
_diffrn_reflns_av_R_equivalents 0.0374
_diffrn_reflns_av_sigmaI/netI 0.0615
_diffrn_reflns_limit_h_max 24
_diffrn_reflns_limit_h_min -21
_diffrn_reflns_limit_k_max 16
_diffrn_reflns_limit_k_min -14
_diffrn_reflns_limit_l_max 18
_diffrn_reflns_limit_l_min -20
_diffrn_reflns_number 20523
_diffrn_reflns_theta_full 25.50
_diffrn_reflns_theta_max 25.50
_diffrn_reflns_theta_min 3.00
_exptl_absorpt_coefficient_mu 2.234
_exptl_absorpt_correction_T_max 0.175
_exptl_absorpt_correction_T_min 0.159
_exptl_absorpt_correction_type multi-scan
_exptl_absorpt_process_details 'Jacobson, R. (1998) Private communication'
_exptl_crystal_colour black
_exptl_crystal_density_diffrn 1.299
_exptl_crystal_density_method 'not measured'
_exptl_crystal_description block
_exptl_crystal_F_000 1728
_exptl_crystal_size_max 0.65
_exptl_crystal_size_mid 0.60
_exptl_crystal_size_min 0.60
_refine_diff_density_max 2.230
_refine_diff_density_min -1.299
_refine_diff_density_rms 0.159
_refine_ls_extinction_method none
_refine_ls_goodness_of_fit_ref 1.086
_refine_ls_hydrogen_treatment constr
_refine_ls_matrix_type full
_refine_ls_number_parameters 429
_refine_ls_number_reflns 7876
_refine_ls_number_restraints 34
_refine_ls_restrained_S_all 1.087
_refine_ls_R_factor_all 0.0566
_refine_ls_R_factor_gt 0.0440
_refine_ls_shift/su_max 0.001
_refine_ls_shift/su_mean 0.000
_refine_ls_structure_factor_coef Fsqd
_refine_ls_weighting_details 'calc w=1/[\s^2^(Fo^2^)+(0.0700P)^2^+1.6315P] where P=(Fo^2^+2Fc^2^)/3'
_refine_ls_weighting_scheme calc
_refine_ls_wR_factor_gt 0.1188
_refine_ls_wR_factor_ref 0.1303
_reflns_number_gt 6121
_reflns_number_total 7876
_reflns_threshold_expression >2sigma(I)
_cod_data_source_file ic401747n_si_001.cif
_cod_data_source_block compound1
_cod_original_cell_volume 4258.7(17)
_cod_original_sg_symbol_H-M 'P 21/c'
_cod_database_code 4337532

loop_
_symmetry_equiv_pos_as_xyz
'x, y, z'
'-x, y+1/2, -z+1/2'
'-x, -y, -z'
'x, -y-1/2, z-1/2'

loop_
_atom_site_label
_atom_site_type_symbol
_atom_site_fract_x
_atom_site_fract_y
_atom_site_fract_z
_atom_site_U_iso_or_equiv
_atom_site_adp_type
_atom_site_occupancy
_atom_site_symmetry_multiplicity
_atom_site_calc_flag
_atom_site_refinement_flags
_atom_site_disorder_assembly
_atom_site_disorder_group
Yb1 Yb 0.701568(12) 0.135618(16) 0.609025(14) 0.03051(11) Uani 1 1 d . B .
O1 O 0.7567(2) 0.2204(3) 0.5319(3) 0.0405(9) Uani 1 1 d . . .
O2 O 0.6409(2) 0.0076(3) 0.6389(3) 0.0464(10) Uani 1 1 d . . .
O3 O 0.8102(2) 0.0638(3) 0.6973(2) 0.0474(10) Uani 1 1 d D . .
N1 N 0.7391(2) -0.0077(3) 0.5308(3) 0.0348(10) Uani 1 1 d . . .
N2 N 0.5884(3) 0.2302(4) 0.5326(3) 0.0431(12) Uani 1 1 d . . .
N3 N 0.6839(3) 0.2683(4) 0.7123(3) 0.0450(12) Uani 1 1 d . . .
C1 C 0.8056(3) 0.2001(4) 0.4972(3) 0.0386(13) Uani 1 1 d . B .
C2 C 0.8591(3) 0.2701(4) 0.4963(3) 0.0370(13) Uani 1 1 d . . .
C3 C 0.9077(3) 0.2409(5) 0.4588(4) 0.0488(16) Uani 1 1 d . . .
H3 H 0.9422 0.2877 0.4578 0.059 Uiso 1 1 calc R . .
C4 C 0.9097(4) 0.1480(6) 0.4224(4) 0.0547(18) Uani 1 1 d . . .
C5 C 0.8582(3) 0.0804(5) 0.4247(4) 0.0483(15) Uani 1 1 d . B .
H5 H 0.8581 0.0159 0.4016 0.058 Uiso 1 1 calc R . .
C6 C 0.8073(3) 0.1050(5) 0.4599(3) 0.0395(13) Uani 1 1 d . . .
C7 C 0.6394(3) -0.0905(4) 0.6339(3) 0.0358(12) Uani 1 1 d . B .
C8 C 0.6167(3) -0.1529(5) 0.6908(4) 0.0434(14) Uani 1 1 d . . .
C9 C 0.6151(3) -0.2561(5) 0.6771(5) 0.0550(18) Uani 1 1 d . . .
H9 H 0.5987 -0.2970 0.7129 0.066 Uiso 1 1 calc R . .
C10 C 0.6357(4) -0.3023(5) 0.6151(5) 0.0533(17) Uani 1 1 d . . .
C11 C 0.6582(3) -0.2405(5) 0.5616(4) 0.0501(16) Uani 1 1 d . B .
H11 H 0.6721 -0.2704 0.5182 0.060 Uiso 1 1 calc R . .
C12 C 0.6610(3) -0.1383(4) 0.5690(4) 0.0365(13) Uani 1 1 d . . .
C13 C 0.7483(3) 0.0337(4) 0.4516(3) 0.0414(13) Uani 1 1 d . B .
H13A H 0.7052 0.0682 0.4203 0.050 Uiso 1 1 calc R . .
H13B H 0.7539 -0.0231 0.4168 0.050 Uiso 1 1 calc R . .
C14 C 0.6779(3) -0.0770(5) 0.5038(4) 0.0412(13) Uani 1 1 d . B .
H14A H 0.6369 -0.0365 0.4753 0.049 Uiso 1 1 calc R . .
H14B H 0.6852 -0.1231 0.4614 0.049 Uiso 1 1 calc R . .
C15 C 0.8021(3) -0.0576(4) 0.5858(4) 0.0394(13) Uani 1 1 d D B .
H15A H 0.8273 -0.0882 0.5503 0.047 Uiso 1 1 calc R A 1
H15B H 0.7885 -0.1116 0.6175 0.047 Uiso 1 1 calc R A 1
C20 C 0.8632(3) 0.3719(5) 0.5407(4) 0.0457(15) Uani 1 1 d . . .
C16 C 0.8499(6) 0.0143(11) 0.6476(8) 0.0659(16) Uani 0.50 1 d PD B 1
H16 H 0.8681 0.0653 0.6166 0.079 Uiso 0.50 1 calc PR B 1
C16' C 0.8145(7) -0.0427(10) 0.6792(8) 0.0659(16) Uani 0.50 1 d PD B 2
H16' H 0.7807 -0.0819 0.6985 0.079 Uiso 0.50 1 calc PR B 2
C17 C 0.9102(8) -0.0389(13) 0.7133(9) 0.0659(16) Uani 0.50 1 d PD B 1
H17A H 0.9067 -0.1119 0.7051 0.079 Uiso 0.50 1 calc PR B 1
H17B H 0.9548 -0.0163 0.7086 0.079 Uiso 0.50 1 calc PR B 1
C17' C 0.8895(7) -0.0732(11) 0.7288(10) 0.0659(16) Uani 0.50 1 d PD B 2
H17C H 0.8902 -0.1220 0.7732 0.079 Uiso 0.50 1 calc PR B 2
H17D H 0.9130 -0.1024 0.6909 0.079 Uiso 0.50 1 calc PR B 2
C18 C 0.9037(7) -0.0108(13) 0.7995(9) 0.0659(16) Uani 0.50 1 d PD B 1
H18A H 0.9088 -0.0704 0.8356 0.079 Uiso 0.50 1 calc PR B 1
H18B H 0.9394 0.0383 0.8281 0.079 Uiso 0.50 1 calc PR B 1
C18' C 0.9230(7) 0.0228(10) 0.7661(11) 0.0659(16) Uani 0.50 1 d PD B 2
H18C H 0.9555 0.0445 0.7366 0.079 Uiso 0.50 1 calc PR B 2
H18D H 0.9492 0.0126 0.8259 0.079 Uiso 0.50 1 calc PR B 2
C19 C 0.8337(7) 0.0330(12) 0.7819(8) 0.0659(16) Uani 0.50 1 d PD B 1
H19A H 0.8019 -0.0172 0.7923 0.079 Uiso 0.50 1 calc PR B 1
H19B H 0.8354 0.0906 0.8192 0.079 Uiso 0.50 1 calc PR B 1
C19' C 0.8690(7) 0.1021(11) 0.7582(9) 0.0659(16) Uani 0.50 1 d PD B 2
H19C H 0.8602 0.1126 0.8123 0.079 Uiso 0.50 1 calc PR B 2
H19D H 0.8834 0.1660 0.7395 0.079 Uiso 0.50 1 calc PR B 2
C21 C 0.9208(4) 0.4398(6) 0.5278(5) 0.069(2) Uani 1 1 d . . .
H21A H 0.9653 0.4199 0.5669 0.104 Uiso 1 1 calc R . .
H21B H 0.9115 0.5092 0.5383 0.104 Uiso 1 1 calc R . .
H21C H 0.9219 0.4329 0.4701 0.104 Uiso 1 1 calc R . .
C22 C 0.8819(4) 0.3566(5) 0.6428(5) 0.060(2) Uani 1 1 d . . .
H22A H 0.8449 0.3194 0.6548 0.090 Uiso 1 1 calc R . .
H22B H 0.8869 0.4217 0.6702 0.090 Uiso 1 1 calc R . .
H22C H 0.9251 0.3195 0.6640 0.090 Uiso 1 1 calc R . .
C23 C 0.7938(4) 0.4297(5) 0.5043(5) 0.0554(17) Uani 1 1 d . . .
H23A H 0.7871 0.4464 0.4454 0.083 Uiso 1 1 calc R . .
H23B H 0.7953 0.4909 0.5365 0.083 Uiso 1 1 calc R . .
H23C H 0.7557 0.3879 0.5082 0.083 Uiso 1 1 calc R . .
C24 C 0.9655(5) 0.1197(7) 0.3832(6) 0.081(3) Uani 1 1 d . . .
H24A H 0.9809 0.1794 0.3607 0.122 Uiso 1 1 calc R . .
H24B H 0.9468 0.0718 0.3378 0.122 Uiso 1 1 calc R . .
H24C H 1.0045 0.0897 0.4261 0.122 Uiso 1 1 calc R . .
C25 C 0.5951(4) -0.1066(6) 0.7621(4) 0.0549(17) Uani 1 1 d . . .
C26 C 0.5703(5) -0.1859(7) 0.8149(5) 0.080(3) Uani 1 1 d . . .
H26A H 0.5329 -0.2253 0.7776 0.120 Uiso 1 1 calc R . .
H26B H 0.5538 -0.1520 0.8567 0.120 Uiso 1 1 calc R . .
H26C H 0.6087 -0.2298 0.8434 0.120 Uiso 1 1 calc R . .
C27 C 0.5348(4) -0.0315(7) 0.7251(6) 0.079(2) Uani 1 1 d . . .
H27A H 0.5486 0.0176 0.6903 0.118 Uiso 1 1 calc R . .
H27B H 0.5239 0.0025 0.7710 0.118 Uiso 1 1 calc R . .
H27C H 0.4942 -0.0677 0.6908 0.118 Uiso 1 1 calc R . .
C28 C 0.6569(4) -0.0520(7) 0.8242(5) 0.078(2) Uani 1 1 d . . .
H28A H 0.6920 -0.1008 0.8527 0.116 Uiso 1 1 calc R . .
H28B H 0.6414 -0.0162 0.8659 0.116 Uiso 1 1 calc R . .
H28C H 0.6764 -0.0047 0.7934 0.116 Uiso 1 1 calc R . .
C29 C 0.6320(5) -0.4152(5) 0.6032(7) 0.086(3) Uani 1 1 d . . .
H29A H 0.6285 -0.4470 0.6543 0.129 Uiso 1 1 calc R . .
H29B H 0.6735 -0.4387 0.5919 0.129 Uiso 1 1 calc R . .
H29C H 0.5915 -0.4323 0.5559 0.129 Uiso 1 1 calc R . .
C30 C 0.5909(4) 0.3206(6) 0.5849(5) 0.071(2) Uani 1 1 d . B .
H30A H 0.6232 0.3687 0.5728 0.085 Uiso 1 1 calc R . .
H30B H 0.5447 0.3517 0.5672 0.085 Uiso 1 1 calc R . .
C31 C 0.6118(4) 0.3040(7) 0.6767(5) 0.070(2) Uani 1 1 d . B .
H31A H 0.5806 0.2545 0.6891 0.084 Uiso 1 1 calc R . .
H31B H 0.6067 0.3671 0.7046 0.084 Uiso 1 1 calc R . .
C32 C 0.5863(4) 0.2619(6) 0.4469(5) 0.069(2) Uani 1 1 d . B .
H32A H 0.5899 0.2033 0.4138 0.103 Uiso 1 1 calc R . .
H32B H 0.6248 0.3070 0.4508 0.103 Uiso 1 1 calc R . .
H32C H 0.5429 0.2963 0.4197 0.103 Uiso 1 1 calc R . .
C33 C 0.5274(4) 0.1706(7) 0.5253(5) 0.071(2) Uani 1 1 d . B .
H33A H 0.4863 0.2120 0.5034 0.106 Uiso 1 1 calc R . .
H33B H 0.5294 0.1447 0.5806 0.106 Uiso 1 1 calc R . .
H33C H 0.5254 0.1149 0.4868 0.106 Uiso 1 1 calc R . .
C34 C 0.6928(5) 0.2272(6) 0.7979(5) 0.081(3) Uani 1 1 d . B .
H34A H 0.7409 0.2084 0.8243 0.121 Uiso 1 1 calc R . .
H34B H 0.6635 0.1685 0.7933 0.121 Uiso 1 1 calc R . .
H34C H 0.6798 0.2778 0.8322 0.121 Uiso 1 1 calc R . .
C35 C 0.7321(4) 0.3508(6) 0.7212(5) 0.068(2) Uani 1 1 d . B .
H35A H 0.7183 0.4060 0.7505 0.102 Uiso 1 1 calc R . .
H35B H 0.7321 0.3730 0.6656 0.102 Uiso 1 1 calc R . .
H35C H 0.7784 0.3287 0.7536 0.102 Uiso 1 1 calc R . .
C36 C 0.8440(11) 0.7304(15) 0.8761(14) 0.106(2) Uiso 0.50 1 d PD C 1
C36' C 0.8607(11) 0.7180(15) 0.8443(12) 0.106(2) Uiso 0.50 1 d PD D 2
C37 C 0.9172(11) 0.7106(16) 0.8957(14) 0.106(2) Uiso 0.50 1 d PD C 1
C37' C 0.9310(12) 0.6979(16) 0.8617(15) 0.106(2) Uiso 0.50 1 d PD D 2
C38 C 0.9422(13) 0.6710(17) 0.8352(14) 0.106(2) Uiso 0.50 1 d PD C 1
C38' C 0.9496(12) 0.6646(17) 0.7901(14) 0.106(2) Uiso 0.50 1 d PD D 2
C39 C 0.9032(11) 0.6415(16) 0.7543(15) 0.106(2) Uiso 0.50 1 d PD C 1
C39' C 0.9077(11) 0.6535(17) 0.7048(14) 0.106(2) Uiso 0.50 1 d PD D 2
C40 C 0.8338(12) 0.670(2) 0.7412(16) 0.106(2) Uiso 0.50 1 d PD C 1
C40' C 0.8378(12) 0.6671(18) 0.6980(15) 0.106(2) Uiso 0.50 1 d PD D 2
C41 C 0.8012(12) 0.7119(18) 0.7946(14) 0.106(2) Uiso 0.50 1 d PD C 1
C41' C 0.8139(13) 0.700(2) 0.7651(13) 0.106(2) Uiso 0.50 1 d PD D 2
C42 C 0.8116(13) 0.7788(17) 0.9313(14) 0.106(2) Uiso 0.50 1 d PD C 1
C42' C 0.8525(13) 0.7505(18) 0.9291(13) 0.106(2) Uiso 0.50 1 d PD D 2

loop_
_atom_site_aniso_label
_atom_site_aniso_U_11
_atom_site_aniso_U_22
_atom_site_aniso_U_33
_atom_site_aniso_U_23
_atom_site_aniso_U_13
_atom_site_aniso_U_12
Yb1 0.03251(16) 0.02464(15) 0.03464(16) -0.00076(9) 0.01088(11) 0.00180(9)
O1 0.042(2) 0.031(2) 0.055(2) 0.0016(18) 0.024(2) -0.0001(17)
O2 0.052(3) 0.031(2) 0.063(3) 0.000(2) 0.027(2) -0.0045(18)
O3 0.046(3) 0.049(3) 0.039(2) -0.0049(19) 0.0011(18) 0.0127(19)
N1 0.034(3) 0.032(2) 0.039(2) 0.001(2) 0.011(2) -0.0023(19)
N2 0.035(3) 0.048(3) 0.041(3) -0.001(2) 0.005(2) -0.001(2)
N3 0.054(3) 0.039(3) 0.037(3) -0.010(2) 0.008(2) 0.007(2)
C1 0.035(3) 0.044(3) 0.034(3) 0.005(3) 0.008(2) -0.002(2)
C2 0.032(3) 0.044(3) 0.032(3) 0.005(3) 0.006(2) -0.002(2)
C3 0.038(4) 0.065(4) 0.040(3) 0.011(3) 0.008(3) -0.014(3)
C4 0.043(4) 0.082(5) 0.041(4) 0.005(3) 0.016(3) 0.000(3)
C5 0.053(4) 0.054(4) 0.040(3) -0.002(3) 0.018(3) 0.001(3)
C6 0.044(4) 0.045(3) 0.029(3) -0.002(3) 0.010(2) -0.004(3)
C7 0.031(3) 0.031(3) 0.043(3) 0.002(3) 0.008(2) -0.004(2)
C8 0.035(3) 0.052(4) 0.041(3) 0.002(3) 0.008(3) -0.008(3)
C9 0.040(4) 0.043(4) 0.071(4) 0.027(3) 0.002(3) -0.010(3)
C10 0.054(4) 0.028(3) 0.074(5) 0.010(3) 0.015(4) 0.003(3)
C11 0.046(4) 0.037(3) 0.061(4) 0.005(3) 0.008(3) -0.006(3)
C12 0.028(3) 0.030(3) 0.046(3) 0.003(2) 0.004(3) -0.002(2)
C13 0.050(4) 0.041(3) 0.033(3) -0.006(3) 0.013(3) 0.001(3)
C14 0.037(3) 0.041(3) 0.042(3) -0.004(3) 0.007(3) -0.006(3)
C15 0.041(3) 0.031(3) 0.044(3) 0.002(3) 0.011(3) 0.008(2)
C20 0.039(4) 0.049(4) 0.045(4) 0.006(3) 0.008(3) -0.011(3)
C16 0.051(4) 0.067(4) 0.063(4) 0.007(3) -0.005(3) 0.012(3)
C16' 0.051(4) 0.067(4) 0.063(4) 0.007(3) -0.005(3) 0.012(3)
C17 0.051(4) 0.067(4) 0.063(4) 0.007(3) -0.005(3) 0.012(3)
C17' 0.051(4) 0.067(4) 0.063(4) 0.007(3) -0.005(3) 0.012(3)
C18 0.051(4) 0.067(4) 0.063(4) 0.007(3) -0.005(3) 0.012(3)
C18' 0.051(4) 0.067(4) 0.063(4) 0.007(3) -0.005(3) 0.012(3)
C19 0.051(4) 0.067(4) 0.063(4) 0.007(3) -0.005(3) 0.012(3)
C19' 0.051(4) 0.067(4) 0.063(4) 0.007(3) -0.005(3) 0.012(3)
C21 0.059(5) 0.071(5) 0.075(5) -0.002(4) 0.019(4) -0.033(4)
C22 0.041(4) 0.054(4) 0.100(6) 0.001(4) 0.045(4) 0.002(3)
C23 0.057(4) 0.037(3) 0.069(4) 0.006(3) 0.015(3) -0.007(3)
C24 0.058(5) 0.116(8) 0.085(6) -0.023(5) 0.045(5) 0.000(5)
C25 0.051(4) 0.066(4) 0.050(4) 0.002(3) 0.020(3) -0.018(3)
C26 0.089(6) 0.089(6) 0.075(5) 0.022(5) 0.044(5) -0.023(5)
C27 0.062(5) 0.082(6) 0.099(6) -0.006(5) 0.037(5) 0.002(4)
C28 0.074(6) 0.095(7) 0.060(5) -0.004(4) 0.015(4) -0.036(5)
C29 0.105(7) 0.027(4) 0.125(8) 0.017(5) 0.036(6) -0.005(4)
C30 0.059(5) 0.075(5) 0.067(5) -0.007(4) 0.005(4) 0.038(4)
C31 0.047(4) 0.096(6) 0.067(5) -0.033(4) 0.018(4) 0.013(4)
C32 0.051(4) 0.082(6) 0.061(4) 0.025(4) 0.000(3) -0.002(4)
C33 0.035(4) 0.092(6) 0.073(5) 0.012(5) -0.001(3) -0.009(4)
C34 0.115(8) 0.069(6) 0.054(4) -0.005(4) 0.022(5) -0.003(5)
C35 0.060(5) 0.079(6) 0.062(5) -0.008(4) 0.015(4) -0.008(4)

loop_
_atom_type_symbol
_atom_type_description
_atom_type_scat_dispersion_real
_atom_type_scat_dispersion_imag
_atom_type_scat_source
C C 0.0033 0.0016 'International Tables Vol C Tables 4.2.6.8 and 6.1.1.4'
H H 0.0000 0.0000 'International Tables Vol C Tables 4.2.6.8 and 6.1.1.4'
N N 0.0061 0.0033 'International Tables Vol C Tables 4.2.6.8 and 6.1.1.4'
O O 0.0106 0.0060 'International Tables Vol C Tables 4.2.6.8 and 6.1.1.4'
Yb Yb -0.3850 5.5486 'International Tables Vol C Tables 4.2.6.8 and 6.1.1.4'

loop_
_geom_angle_atom_site_label_1
_geom_angle_atom_site_label_2
_geom_angle_atom_site_label_3
_geom_angle
O2 Yb1 O1 155.55(15)
O2 Yb1 O3 91.39(16)
O1 Yb1 O3 91.32(15)
O2 Yb1 N1 79.43(15)
O1 Yb1 N1 78.73(13)
O3 Yb1 N1 69.85(14)
O2 Yb1 N3 100.01(16)
O1 Yb1 N3 103.55(16)
O3 Yb1 N3 99.01(15)
N1 Yb1 N3 168.78(15)
O2 Yb1 N2 90.84(16)
O1 Yb1 N2 89.92(15)
O3 Yb1 N2 171.79(14)
N1 Yb1 N2 118.34(15)
N3 Yb1 N2 72.82(16)
C1 O1 Yb1 136.1(4)
C7 O2 Yb1 138.3(4)
C19 O3 C19' 55.4(9)
C19 O3 C16' 84.2(8)
C19' O3 C16' 114.3(8)
C19 O3 C16 110.9(8)
C19' O3 C16 94.4(8)
C16' O3 C16 51.2(8)
C19 O3 Yb1 133.1(6)
C19' O3 Yb1 134.6(6)
C16' O3 Yb1 111.0(5)
C16 O3 Yb1 112.8(5)
C15 N1 C13 112.9(4)
C15 N1 C14 112.6(4)
C13 N1 C14 106.5(4)
C15 N1 Yb1 111.0(3)
C13 N1 Yb1 108.2(3)
C14 N1 Yb1 105.2(3)
C33 N2 C32 108.1(5)
C33 N2 C30 111.6(6)
C32 N2 C30 108.7(6)
C33 N2 Yb1 112.4(4)
C32 N2 Yb1 111.6(4)
C30 N2 Yb1 104.3(4)
C35 N3 C31 110.5(6)
C35 N3 C34 107.8(6)
C31 N3 C34 108.3(6)
C35 N3 Yb1 111.1(4)
C31 N3 Yb1 106.3(4)
C34 N3 Yb1 112.8(4)
O1 C1 C6 119.9(5)
O1 C1 C2 123.1(5)
C6 C1 C2 117.0(5)
C3 C2 C1 118.2(6)
C3 C2 C20 122.0(5)
C1 C2 C20 119.7(5)
C2 C3 C4 125.0(6)
C2 C3 H3 117.5
C4 C3 H3 117.5
C3 C4 C5 116.2(6)
C3 C4 C24 122.5(7)
C5 C4 C24 121.3(7)
C6 C5 C4 121.9(6)
C6 C5 H5 119.0
C4 C5 H5 119.0
C5 C6 C1 121.6(6)
C5 C6 C13 119.6(6)
C1 C6 C13 118.6(5)
O2 C7 C12 119.0(5)
O2 C7 C8 122.7(5)
C12 C7 C8 118.3(5)
C9 C8 C7 117.4(6)
C9 C8 C25 122.1(6)
C7 C8 C25 120.6(6)
C10 C9 C8 124.6(6)
C10 C9 H9 117.7
C8 C9 H9 117.7
C9 C10 C11 116.9(6)
C9 C10 C29 121.8(6)
C11 C10 C29 121.2(7)
C12 C11 C10 123.1(7)
C12 C11 H11 118.4
C10 C11 H11 118.4
C11 C12 C7 119.7(6)
C11 C12 C14 119.8(6)
C7 C12 C14 120.1(5)
N1 C13 C6 118.0(5)
N1 C13 H13A 107.8
C6 C13 H13A 107.8
N1 C13 H13B 107.8
C6 C13 H13B 107.8
H13A C13 H13B 107.1
C12 C14 N1 118.6(5)
C12 C14 H14A 107.7
N1 C14 H14A 107.7
C12 C14 H14B 107.7
N1 C14 H14B 107.7
H14A C14 H14B 107.1
N1 C15 C16' 114.3(6)
N1 C15 C16 112.5(6)
C16' C15 C16 49.6(8)
N1 C15 H15A 109.1
C16' C15 H15A 136.4
C16 C15 H15A 109.1
N1 C15 H15B 109.1
C16' C15 H15B 61.8
C16 C15 H15B 109.1
H15A C15 H15B 107.8
C2 C20 C21 112.3(6)
C2 C20 C23 110.2(5)
C21 C20 C23 106.8(6)
C2 C20 C22 110.5(5)
C21 C20 C22 106.0(5)
C23 C20 C22 110.9(5)
O3 C16 C15 108.5(9)
O3 C16 C17 105.1(10)
C15 C16 C17 112.9(11)
O3 C16 H16 110.1
C15 C16 H16 110.1
C17 C16 H16 110.1
O3 C16' C15 109.8(9)
O3 C16' C17' 105.0(10)
C15 C16' C17' 109.6(11)
O3 C16' H16' 110.8
C15 C16' H16' 110.8
C17' C16' H16' 110.8
C18 C17 C16 105.8(12)
C18 C17 H17A 110.6
C16 C17 H17A 110.6
C18 C17 H17B 110.6
C16 C17 H17B 110.6
H17A C17 H17B 108.7
C18' C17' C16' 104.0(12)
C18' C17' H17C 110.9
C16' C17' H17C 110.9
C18' C17' H17D 110.9
C16' C17' H17D 110.9
H17C C17' H17D 109.0
C19 C18 C17 105.7(12)
C19 C18 H18A 110.6
C17 C18 H18A 110.6
C19 C18 H18B 110.6
C17 C18 H18B 110.6
H18A C18 H18B 108.7
C17' C18' C19' 110.0(12)
C17' C18' H18C 109.7
C19' C18' H18C 109.7
C17' C18' H18D 109.7
C19' C18' H18D 109.7
H18C C18' H18D 108.2
O3 C19 C18 108.7(11)
O3 C19 H19A 110.0
C18 C19 H19A 110.0
O3 C19 H19B 110.0
C18 C19 H19B 110.0
H19A C19 H19B 108.3
O3 C19' C18' 104.0(11)
O3 C19' H19C 111.0
C18' C19' H19C 111.0
O3 C19' H19D 111.0
C18' C19' H19D 111.0
H19C C19' H19D 109.0
C20 C21 H21A 109.5
C20 C21 H21B 109.5
H21A C21 H21B 109.5
C20 C21 H21C 109.5
H21A C21 H21C 109.5
H21B C21 H21C 109.5
C20 C22 H22A 109.5
C20 C22 H22B 109.5
H22A C22 H22B 109.5
C20 C22 H22C 109.5
H22A C22 H22C 109.5
H22B C22 H22C 109.5
C20 C23 H23A 109.5
C20 C23 H23B 109.5
H23A C23 H23B 109.5
C20 C23 H23C 109.5
H23A C23 H23C 109.5
H23B C23 H23C 109.5
C4 C24 H24A 109.5
C4 C24 H24B 109.5
H24A C24 H24B 109.5
C4 C24 H24C 109.5
H24A C24 H24C 109.5
H24B C24 H24C 109.5
C8 C25 C28 110.0(6)
C8 C25 C27 109.6(6)
C28 C25 C27 109.9(7)
C8 C25 C26 112.8(6)
C28 C25 C26 106.4(6)
C27 C25 C26 108.0(6)
C25 C26 H26A 109.5
C25 C26 H26B 109.5
H26A C26 H26B 109.5
C25 C26 H26C 109.5
H26A C26 H26C 109.5
H26B C26 H26C 109.5
C25 C27 H27A 109.5
C25 C27 H27B 109.5
H27A C27 H27B 109.5
C25 C27 H27C 109.5
H27A C27 H27C 109.5
H27B C27 H27C 109.5
C25 C28 H28A 109.5
C25 C28 H28B 109.5
H28A C28 H28B 109.5
C25 C28 H28C 109.5
H28A C28 H28C 109.5
H28B C28 H28C 109.5
C10 C29 H29A 109.5
C10 C29 H29B 109.5
H29A C29 H29B 109.5
C10 C29 H29C 109.5
H29A C29 H29C 109.5
H29B C29 H29C 109.5
C31 C30 N2 115.8(7)
C31 C30 H30A 108.3
N2 C30 H30A 108.3
C31 C30 H30B 108.3
N2 C30 H30B 108.3
H30A C30 H30B 107.4
C30 C31 N3 113.3(6)
C30 C31 H31A 108.9
N3 C31 H31A 108.9
C30 C31 H31B 108.9
N3 C31 H31B 108.9
H31A C31 H31B 107.7
N2 C32 H32A 109.5
N2 C32 H32B 109.5
H32A C32 H32B 109.5
N2 C32 H32C 109.5
H32A C32 H32C 109.5
H32B C32 H32C 109.5
N2 C33 H33A 109.5
N2 C33 H33B 109.5
H33A C33 H33B 109.5
N2 C33 H33C 109.5
H33A C33 H33C 109.5
H33B C33 H33C 109.5
N3 C34 H34A 109.5
N3 C34 H34B 109.5
H34A C34 H34B 109.5
N3 C34 H34C 109.5
H34A C34 H34C 109.5
H34B C34 H34C 109.5
N3 C35 H35A 109.5
N3 C35 H35B 109.5
H35A C35 H35B 109.5
N3 C35 H35C 109.5
H35A C35 H35C 109.5
H35B C35 H35C 109.5
C41 C36 C42 115.6(19)
C41 C36 C37 118.5(19)
C42 C36 C37 126(2)
C41' C36' C37' 121(2)
C41' C36' C42' 133(2)
C37' C36' C42' 105.2(18)
C38 C37 C36 120(2)
C36' C37' C38' 114(2)
C37 C38 C39 126(2)
C39' C38' C37' 129(2)
C38 C39 C40 108(2)
C40' C39' C38' 110(2)
C41 C40 C39 132(2)
C39' C40' C41' 124(2)
C40 C41 C36 115(2)
C36' C41' C40' 120(2)

loop_
_geom_bond_atom_site_label_1
_geom_bond_atom_site_label_2
_geom_bond_distance
Yb1 O2 2.246(4)
Yb1 O1 2.249(4)
Yb1 O3 2.429(4)
Yb1 N1 2.554(5)
Yb1 N3 2.564(5)
Yb1 N2 2.577(5)
O1 C1 1.321(7)
O2 C7 1.308(7)
O3 C19 1.397(12)
O3 C19' 1.398(12)
O3 C16' 1.456(12)
O3 C16 1.475(13)
N1 C15 1.477(7)
N1 C13 1.490(7)
N1 C14 1.498(7)
N2 C33 1.444(9)
N2 C32 1.473(8)
N2 C30 1.474(9)
N3 C35 1.447(9)
N3 C31 1.474(9)
N3 C34 1.481(9)
C1 C6 1.414(8)
C1 C2 1.433(8)
C2 C3 1.377(8)
C2 C20 1.532(8)
C3 C4 1.382(10)
C3 H3 0.9400
C4 C5 1.388(9)
C4 C24 1.519(9)
C5 C6 1.375(8)
C5 H5 0.9400
C6 C13 1.500(8)
C7 C12 1.434(8)
C7 C8 1.438(8)
C8 C9 1.389(9)
C8 C25 1.518(9)
C9 C10 1.374(10)
C9 H9 0.9400
C10 C11 1.388(9)
C10 C29 1.513(9)
C11 C12 1.365(8)
C11 H11 0.9400
C12 C14 1.479(8)
C13 H13A 0.9800
C13 H13B 0.9800
C14 H14A 0.9800
C14 H14B 0.9800
C15 C16' 1.506(13)
C15 C16 1.513(13)
C15 H15A 0.9800
C15 H15B 0.9800
C20 C21 1.545(9)
C20 C23 1.550(9)
C20 C22 1.630(10)
C16 C17 1.535(14)
C16 H16 0.9900
C16' C17' 1.541(14)
C16' H16' 0.9900
C17 C18 1.524(15)
C17 H17A 0.9800
C17 H17B 0.9800
C17' C18' 1.488(15)
C17' H17C 0.9800
C17' H17D 0.9800
C18 C19 1.476(14)
C18 H18A 0.9800
C18 H18B 0.9800
C18' C19' 1.496(15)
C18' H18C 0.9800
C18' H18D 0.9800
C19 H19A 0.9800
C19 H19B 0.9800
C19' H19C 0.9800
C19' H19D 0.9800
C21 H21A 0.9700
C21 H21B 0.9700
C21 H21C 0.9700
C22 H22A 0.9700
C22 H22B 0.9700
C22 H22C 0.9700
C23 H23A 0.9700
C23 H23B 0.9700
C23 H23C 0.9700
C24 H24A 0.9700
C24 H24B 0.9700
C24 H24C 0.9700
C25 C28 1.535(10)
C25 C27 1.549(11)
C25 C26 1.552(9)
C26 H26A 0.9700
C26 H26B 0.9700
C26 H26C 0.9700
C27 H27A 0.9700
C27 H27B 0.9700
C27 H27C 0.9700
C28 H28A 0.9700
C28 H28B 0.9700
C28 H28C 0.9700
C29 H29A 0.9700
C29 H29B 0.9700
C29 H29C 0.9700
C30 C31 1.467(10)
C30 H30A 0.9800
C30 H30B 0.9800
C31 H31A 0.9800
C31 H31B 0.9800
C32 H32A 0.9700
C32 H32B 0.9700
C32 H32C 0.9700
C33 H33A 0.9700
C33 H33B 0.9700
C33 H33C 0.9700
C34 H34A 0.9700
C34 H34B 0.9700
C34 H34C 0.9700
C35 H35A 0.9700
C35 H35B 0.9700
C35 H35C 0.9700
C36 C41 1.384(17)
C36 C42 1.437(17)
C36 C37 1.440(17)
C36' C41' 1.382(17)
C36' C37' 1.389(17)
C36' C42' 1.532(17)
C37 C38 1.365(17)
C37' C38' 1.426(17)
C38 C39 1.386(18)
C38' C39' 1.416(18)
C39 C40 1.409(17)
C39' C40' 1.397(17)
C40 C41 1.376(17)
C40' C41' 1.417(17)

loop_
_geom_torsion_atom_site_label_1
_geom_torsion_atom_site_label_2
_geom_torsion_atom_site_label_3
_geom_torsion_atom_site_label_4
_geom_torsion
O2 Yb1 O1 C1 -52.0(7)
O3 Yb1 O1 C1 44.3(5)
N1 Yb1 O1 C1 -24.9(5)
N3 Yb1 O1 C1 143.8(5)
N2 Yb1 O1 C1 -143.9(5)
O1 Yb1 O2 C7 40.5(8)
O3 Yb1 O2 C7 -55.8(6)
N1 Yb1 O2 C7 13.4(6)
N3 Yb1 O2 C7 -155.2(6)
N2 Yb1 O2 C7 132.1(6)
O2 Yb1 O3 C19 -54.6(10)
O1 Yb1 O3 C19 149.7(10)
N1 Yb1 O3 C19 -132.8(10)
N3 Yb1 O3 C19 45.8(10)
N2 Yb1 O3 C19 51.1(16)
O2 Yb1 O3 C19' -134.9(11)
O1 Yb1 O3 C19' 69.4(11)
N1 Yb1 O3 C19' 146.9(11)
N3 Yb1 O3 C19' -34.5(11)
N2 Yb1 O3 C19' -29.2(17)
O2 Yb1 O3 C16' 47.6(7)
O1 Yb1 O3 C16' -108.1(7)
N1 Yb1 O3 C16' -30.6(7)
N3 Yb1 O3 C16' 147.9(7)
N2 Yb1 O3 C16' 153.3(11)
O2 Yb1 O3 C16 103.0(7)
O1 Yb1 O3 C16 -52.7(7)
N1 Yb1 O3 C16 24.8(7)
N3 Yb1 O3 C16 -156.6(7)
N2 Yb1 O3 C16 -151.3(11)
O2 Yb1 N1 C15 -91.0(4)
O1 Yb1 N1 C15 100.1(4)
O3 Yb1 N1 C15 4.4(3)
N3 Yb1 N1 C15 -2.8(10)
N2 Yb1 N1 C15 -176.2(3)
O2 Yb1 N1 C13 144.6(4)
O1 Yb1 N1 C13 -24.4(3)
O3 Yb1 N1 C13 -120.0(4)
N3 Yb1 N1 C13 -127.3(8)
N2 Yb1 N1 C13 59.4(4)
O2 Yb1 N1 C14 31.1(3)
O1 Yb1 N1 C14 -137.9(3)
O3 Yb1 N1 C14 126.5(3)
N3 Yb1 N1 C14 119.2(8)
N2 Yb1 N1 C14 -54.1(4)
O2 Yb1 N2 C33 -6.4(5)
O1 Yb1 N2 C33 149.1(5)
O3 Yb1 N2 C33 -112.1(11)
N1 Yb1 N2 C33 72.0(5)
N3 Yb1 N2 C33 -106.6(5)
O2 Yb1 N2 C32 -128.0(5)
O1 Yb1 N2 C32 27.5(4)
O3 Yb1 N2 C32 126.2(10)
N1 Yb1 N2 C32 -49.6(5)
N3 Yb1 N2 C32 131.7(5)
O2 Yb1 N2 C30 114.7(5)
O1 Yb1 N2 C30 -89.7(5)
O3 Yb1 N2 C30 9.0(13)
N1 Yb1 N2 C30 -166.9(4)
N3 Yb1 N2 C30 14.5(5)
O2 Yb1 N3 C35 165.6(5)
O1 Yb1 N3 C35 -21.0(5)
O3 Yb1 N3 C35 72.6(5)
N1 Yb1 N3 C35 79.5(9)
N2 Yb1 N3 C35 -106.6(5)
O2 Yb1 N3 C31 -74.2(5)
O1 Yb1 N3 C31 99.2(5)
O3 Yb1 N3 C31 -167.2(5)
N1 Yb1 N3 C31 -160.3(7)
N2 Yb1 N3 C31 13.6(5)
O2 Yb1 N3 C34 44.4(5)
O1 Yb1 N3 C34 -142.2(5)
O3 Yb1 N3 C34 -48.6(5)
N1 Yb1 N3 C34 -41.7(11)
N2 Yb1 N3 C34 132.1(5)
Yb1 O1 C1 C6 38.1(8)
Yb1 O1 C1 C2 -140.9(5)
O1 C1 C2 C3 179.7(5)
C6 C1 C2 C3 0.7(8)
O1 C1 C2 C20 3.0(8)
C6 C1 C2 C20 -176.0(5)
C1 C2 C3 C4 -0.9(9)
C20 C2 C3 C4 175.8(6)
C2 C3 C4 C5 0.0(10)
C2 C3 C4 C24 -178.9(7)
C3 C4 C5 C6 1.2(10)
C24 C4 C5 C6 -180.0(7)
C4 C5 C6 C1 -1.4(10)
C4 C5 C6 C13 172.8(6)
O1 C1 C6 C5 -178.7(5)
C2 C1 C6 C5 0.4(9)
O1 C1 C6 C13 7.1(8)
C2 C1 C6 C13 -173.8(5)
Yb1 O2 C7 C12 -29.1(8)
Yb1 O2 C7 C8 151.1(5)
O2 C7 C8 C9 177.7(6)
C12 C7 C8 C9 -2.1(8)
O2 C7 C8 C25 -1.9(9)
C12 C7 C8 C25 178.4(6)
C7 C8 C9 C10 2.2(10)
C25 C8 C9 C10 -178.2(6)
C8 C9 C10 C11 -1.5(10)
C8 C9 C10 C29 -179.5(7)
C9 C10 C11 C12 0.7(10)
C29 C10 C11 C12 178.7(7)
C10 C11 C12 C7 -0.7(10)
C10 C11 C12 C14 -173.0(6)
O2 C7 C12 C11 -178.4(5)
C8 C7 C12 C11 1.4(8)
O2 C7 C12 C14 -6.1(8)
C8 C7 C12 C14 173.7(5)
C15 N1 C13 C6 -54.9(7)
C14 N1 C13 C6 -179.1(5)
Yb1 N1 C13 C6 68.3(6)
C5 C6 C13 N1 119.0(6)
C1 C6 C13 N1 -66.7(7)
C11 C12 C14 N1 -122.6(6)
C7 C12 C14 N1 65.1(7)
C15 N1 C14 C12 48.9(7)
C13 N1 C14 C12 173.2(5)
Yb1 N1 C14 C12 -72.1(5)
C13 N1 C15 C16' 143.4(8)
C14 N1 C15 C16' -95.9(8)
Yb1 N1 C15 C16' 21.7(8)
C13 N1 C15 C16 89.0(8)
C14 N1 C15 C16 -150.3(7)
Yb1 N1 C15 C16 -32.6(8)
C3 C2 C20 C21 7.3(8)
C1 C2 C20 C21 -176.1(6)
C3 C2 C20 C23 126.2(6)
C1 C2 C20 C23 -57.2(7)
C3 C2 C20 C22 -110.9(6)
C1 C2 C20 C22 65.8(7)
C19 O3 C16 C15 111.8(10)
C19' O3 C16 C15 166.4(10)
C16' O3 C16 C15 48.4(9)
Yb1 O3 C16 C15 -50.9(10)
C19 O3 C16 C17 -9.2(14)
C19' O3 C16 C17 45.3(12)
C16' O3 C16 C17 -72.6(12)
Yb1 O3 C16 C17 -171.9(9)
N1 C15 C16 O3 55.7(11)
C16' C15 C16 O3 -47.7(9)
N1 C15 C16 C17 171.8(10)
C16' C15 C16 C17 68.3(13)
C19 O3 C16' C15 -172.1(11)
C19' O3 C16' C15 -124.4(11)
C16 O3 C16' C15 -49.2(9)
Yb1 O3 C16' C15 53.7(11)
C19 O3 C16' C17' -54.5(12)
C19' O3 C16' C17' -6.7(15)
C16 O3 C16' C17' 68.5(12)
Yb1 O3 C16' C17' 171.4(9)
N1 C15 C16' O3 -50.5(12)
C16 C15 C16' O3 49.1(9)
N1 C15 C16' C17' -165.3(9)
C16 C15 C16' C17' -65.7(12)
O3 C16 C17 C18 -3.4(17)
C15 C16 C17 C18 -121.5(14)
O3 C16' C17' C18' -4.1(17)
C15 C16' C17' C18' 113.8(14)
C16 C17 C18 C19 13.9(19)
C16' C17' C18' C19' 13(2)
C19' O3 C19 C18 -61.8(13)
C16' O3 C19 C18 63.2(13)
C16 O3 C19 C18 18.7(16)
Yb1 O3 C19 C18 176.7(8)
C17 C18 C19 O3 -20.1(18)
C19 O3 C19' C18' 77.8(13)
C16' O3 C19' C18' 14.4(16)
C16 O3 C19' C18' -34.7(13)
Yb1 O3 C19' C18' -163.1(8)
C17' C18' C19' O3 -16.8(19)
C9 C8 C25 C28 117.5(7)
C7 C8 C25 C28 -63.0(8)
C9 C8 C25 C27 -121.6(7)
C7 C8 C25 C27 58.0(8)
C9 C8 C25 C26 -1.2(9)
C7 C8 C25 C26 178.4(6)
C33 N2 C30 C31 76.7(8)
C32 N2 C30 C31 -164.1(7)
Yb1 N2 C30 C31 -44.9(8)
N2 C30 C31 N3 64.8(10)
C35 N3 C31 C30 78.0(8)
C34 N3 C31 C30 -164.1(7)
Yb1 N3 C31 C30 -42.6(8)
C41 C36 C37 C38 -2.3(18)
C42 C36 C37 C38 -175.0(18)
C41' C36' C37' C38' 4.2(18)
C42' C36' C37' C38' 179.2(14)
C36 C37 C38 C39 -3.6(19)
C36' C37' C38' C39' 2.8(19)
C37 C38 C39 C40 7(3)
C37' C38' C39' C40' -8(3)
C38 C39 C40 C41 -6(4)
C38' C39' C40' C41' 7(3)
C39 C40 C41 C36 1(4)
C42 C36 C41 C40 176.7(19)
C37 C36 C41 C40 3(3)
C37' C36' C41' C40' -5(3)
C42' C36' C41' C40' -178(2)
C39' C40' C41' C36' -2(4)
